data_8104093
loop_
_publ_author_name
'Weil, M.'

_publ_section_title
;
 Dimorphism in mercury(II) tellurite(IV) tellurate(VI): preparation and
 crystal structures of alpha- and beta- (Hg2 Te2 O7)
;
_journal_name_full 'Zeitschrift fuer Kristallographie (149,1979-)'
_journal_page_first 691
_journal_page_last 698
_journal_volume 218
_journal_year 2003
_chemical_formula_sum 'Hg2 O7 Te2'
_chemical_name_systematic 'Hg2 (Te2 O7)'
_space_group_IT_number 41
_symmetry_space_group_name_Hall 'A 2 -2ab'
_symmetry_space_group_name_H-M 'A b a 2'
_cell_angle_alpha 90
_cell_angle_beta 90
_cell_angle_gamma 90
_cell_formula_units_Z 16
_cell_length_a 7.4405
_cell_length_b 23.713
_cell_length_c 13.522
_cell_volume 2385.775
_citation_journal_id_ASTM ZEKRDZ
_cod_data_source_file Weil_ZEKRDZ_2003_840.cif
_cod_data_source_block Hg2O7Te2
_cod_database_code 8104093

loop_
_symmetry_equiv_pos_as_xyz
x,y,z
-x,-y,z
-x+1/2,y+1/2,z
x+1/2,-y+1/2,z
x,y+1/2,z+1/2
-x,-y+1/2,z+1/2
-x+1/2,y+1,z+1/2
x+1/2,-y+1,z+1/2

loop_
_atom_site_label
_atom_site_type_symbol
_atom_site_fract_x
_atom_site_fract_y
_atom_site_fract_z
_atom_site_occupancy
_atom_site_U_iso_or_equiv
O12 O-2 0.441 0.3413 0.0217 1 0.0
O9 O-2 0.281 0.2781 0.1497 1 0.0
Te1 Te+6 0.2499 0.00058 0.45684 1 0.0
O8 O-2 0.272 0.0778 0.4129 1 0.0
O13 O-2 0.456 0.0973 0.2146 1 0.0
Te4 Te+6 0.2603 0.25128 0.28527 1 0.0
O3 O-2 0.062 0.0833 0.2064 1 0.0
O15 O-2 0 0 0.4109 1 0.0
O14 O-2 0 0 0 1 0.0
O7 O-2 0.237 0.2201 0.4142 1 0.0
Hg5 Hg+2 0 0 0.71412 1 0.0
O11 O-2 0.308 0.3259 0.329 1 0.0
Hg2 Hg+2 0.0437 0.12854 0.37714 1 0.0
Hg1 Hg+2 0.02337 0.24537 0.02053 1 0.0
O4 O-2 0.188 0.18 0.23 1 0.0
O6 O-2 0.207 0.4271 0.0094 1 0.0
Hg3 Hg+2 0.0459 0.37909 0.36745 1 0.0
O5 O-2 0.193 0.4661 0.3335 1 0.0
Te2 Te+4 0.2511 0.36234 0.10767 1 0.0
Te3 Te+4 0.2553 0.11532 0.13402 1 0.0
O1 O-2 0.0077 0.2755 0.2845 1 0.0
O2 O-2 0.044 0.3339 0.0406 1 0.0
Hg4 Hg+2 0 0 0.2092 1 0.0
O10 O-2 0.306 0.0295 0.0859 1 0.0
